data_4101693
loop_
_publ_author_name
'Bera, Tarun K.'
'Jang, Joon I.'
'Ketterson, John B.'
'Kanatzidis, Mercouri G.'

_publ_section_title
;
 Strong second harmonic generation from the tantalum thioarsenates
 A3Ta2AsS11 (A = K and Rb).
;
_journal_issue 1
_journal_name_full 'Journal of the American Chemical Society'
_journal_page_first 75
_journal_page_last 77
_journal_paper_doi 10.1021/ja807928d
_journal_volume 131
_journal_year 2009
_chemical_formula_sum 'As K3 S11 Ta2'
_chemical_formula_weight 906.78
_chemical_name_systematic
; 
 ? 
;
_space_group_IT_number 9
_symmetry_cell_setting monoclinic
_symmetry_space_group_name_Hall 'C -2yc'
_symmetry_space_group_name_H-M 'C 1 c 1'
_atom_sites_solution_primary direct
_atom_sites_solution_secondary difmap
_audit_creation_method SHELXL-97
_cell_angle_alpha 90.00
_cell_angle_beta 100.120(4)
_cell_angle_gamma 90.00
_cell_formula_units_Z 4
_cell_length_a 14.2571(7)
_cell_length_b 12.4154(7)
_cell_length_c 9.4505(5)
_cell_measurement_reflns_used 7683
_cell_measurement_temperature 100
_cell_measurement_theta_max 29.16
_cell_measurement_theta_min 3.95
_cell_volume 1646.78(15)
_computing_cell_refinement X-area
_computing_data_collection X-area
_computing_data_reduction X-area
_computing_molecular_graphics Diamond
_computing_structure_refinement 'SHELXL-97 (Sheldrick, 1997)'
_computing_structure_solution 'SHELXS-97 (Sheldrick, 1990)'
_diffrn_ambient_temperature 100
_diffrn_measured_fraction_theta_full 0.996
_diffrn_measured_fraction_theta_max 0.996
_diffrn_measurement_device_type IPDS2
_diffrn_measurement_method 'profile data from \w scan'
_diffrn_radiation_monochromator graphite
_diffrn_radiation_source 'fine-focus sealed tube'
_diffrn_radiation_type MoK\a
_diffrn_radiation_wavelength 0.71073
_diffrn_reflns_av_R_equivalents 0.0438
_diffrn_reflns_av_sigmaI/netI 0.0320
_diffrn_reflns_limit_h_max 19
_diffrn_reflns_limit_h_min -19
_diffrn_reflns_limit_k_max 17
_diffrn_reflns_limit_k_min -16
_diffrn_reflns_limit_l_max 12
_diffrn_reflns_limit_l_min -12
_diffrn_reflns_number 7683
_diffrn_reflns_theta_full 29.16
_diffrn_reflns_theta_max 29.16
_diffrn_reflns_theta_min 3.95
_exptl_absorpt_coefficient_mu 17.397
_exptl_absorpt_correction_T_max 0.4334
_exptl_absorpt_correction_T_min 0.1326
_exptl_absorpt_correction_type numerical
_exptl_absorpt_process_details XRED32
_exptl_crystal_colour orange
_exptl_crystal_density_diffrn 3.657
_exptl_crystal_density_meas 3.657
_exptl_crystal_density_method 'not measured'
_exptl_crystal_description needle
_exptl_crystal_F_000 1648
_exptl_crystal_size_max 0.25
_exptl_crystal_size_mid 0.14
_exptl_crystal_size_min 0.07
_refine_diff_density_max 1.513
_refine_diff_density_min -1.446
_refine_diff_density_rms 0.233
_refine_ls_abs_structure_details 'Flack H D (1983), Acta Cryst. A39, 876-881'
_refine_ls_abs_structure_Flack -0.005(5)
_refine_ls_extinction_coef 0.00144(7)
_refine_ls_extinction_expression Fc^*^=kFc[1+0.001xFc^2^\l^3^/sin(2\q)]^-1/4^
_refine_ls_extinction_method SHELXL
_refine_ls_goodness_of_fit_ref 1.034
_refine_ls_matrix_type full
_refine_ls_number_parameters 155
_refine_ls_number_reflns 4151
_refine_ls_number_restraints 2
_refine_ls_restrained_S_all 1.034
_refine_ls_R_factor_all 0.0223
_refine_ls_R_factor_gt 0.0215
_refine_ls_shift/su_max 0.002
_refine_ls_shift/su_mean 0.000
_refine_ls_structure_factor_coef Fsqd
_refine_ls_weighting_details 'calc w=1/[\s^2^(Fo^2^)+(0.0413P)^2^+0.0000P] where P=(Fo^2^+2Fc^2^)/3'
_refine_ls_weighting_scheme calc
_refine_ls_wR_factor_gt 0.0546
_refine_ls_wR_factor_ref 0.0548
_reflns_number_gt 4050
_reflns_number_total 4151
_reflns_threshold_expression >2sigma(I)
_cod_data_source_file ja807928d_si_001.cif
_cod_data_source_block K3Ta2AsS11
_cod_original_sg_symbol_H-M Cc
_cod_database_code 4101693

loop_
_symmetry_equiv_pos_as_xyz
'x, y, z'
'x, -y, z+1/2'
'x+1/2, y+1/2, z'
'x+1/2, -y+1/2, z+1/2'

loop_
_atom_site_label
_atom_site_type_symbol
_atom_site_fract_x
_atom_site_fract_y
_atom_site_fract_z
_atom_site_U_iso_or_equiv
_atom_site_adp_type
_atom_site_occupancy
_atom_site_symmetry_multiplicity
_atom_site_calc_flag
_atom_site_refinement_flags
_atom_site_disorder_assembly
_atom_site_disorder_group
K1 K 0.37975(10) 0.57518(12) 0.71934(15) 0.0132(3) Uani 1 1 d . . .
K2 K 0.12741(10) 0.93293(11) 0.88505(14) 0.0092(2) Uani 1 1 d . . .
K3 K 0.00382(11) 0.58285(12) 0.12919(15) 0.0137(3) Uani 1 1 d . . .
Ta1 Ta 0.925894(16) 0.771311(18) 0.60691(2) 0.00375(6) Uani 1 1 d . . .
Ta2 Ta 0.237911(14) 0.789432(18) 0.291055(18) 0.00360(6) Uani 1 1 d . . .
As As 0.16147(5) 0.64845(5) 0.55713(7) 0.00784(12) Uani 1 1 d . . .
S1 S 0.00718(11) 0.65111(12) 0.45616(16) 0.0077(3) Uani 1 1 d . . .
S2 S 0.99533(11) 0.92126(11) 0.55296(16) 0.0076(3) Uani 1 1 d . . .
S3 S 0.79142(11) 0.75251(13) 0.40470(15) 0.0071(3) Uani 1 1 d . . .
S4 S 0.25832(11) 0.66123(12) 0.07770(15) 0.0064(3) Uani 1 1 d . . .
S5 S 0.03070(11) 0.69483(12) 0.81642(16) 0.0075(3) Uani 1 1 d . . .
S6 S 0.42292(11) 0.70432(12) 0.36499(16) 0.0064(3) Uani 1 1 d . . .
S7 S 0.31851(11) 0.90726(11) 0.14117(15) 0.0052(2) Uani 1 1 d . . .
S8 S 0.32460(10) 0.95808(12) 0.35003(15) 0.0069(3) Uani 1 1 d . . .
S9 S 0.22168(11) 0.59468(12) 0.36139(16) 0.0091(3) Uani 1 1 d . . .
S10 S 0.08882(10) 0.83141(12) 0.20225(16) 0.0068(3) Uani 1 1 d . . .
S11 S 0.22749(11) 0.81083(13) 0.54917(16) 0.0082(3) Uani 1 1 d . . .

loop_
_atom_site_aniso_label
_atom_site_aniso_U_11
_atom_site_aniso_U_22
_atom_site_aniso_U_33
_atom_site_aniso_U_23
_atom_site_aniso_U_13
_atom_site_aniso_U_12
K1 0.0098(6) 0.0159(6) 0.0139(6) -0.0065(5) 0.0019(5) 0.0018(5)
K2 0.0070(6) 0.0092(6) 0.0111(6) 0.0013(4) 0.0010(5) 0.0004(4)
K3 0.0172(7) 0.0149(6) 0.0089(6) -0.0036(5) 0.0020(5) -0.0038(5)
Ta1 0.00356(11) 0.00433(10) 0.00359(11) -0.00004(8) 0.00127(8) -0.00073(8)
Ta2 0.00336(11) 0.00449(10) 0.00315(11) 0.00033(7) 0.00110(8) 0.00040(8)
As 0.0082(3) 0.0097(3) 0.0060(3) 0.0021(2) 0.0024(2) -0.0003(2)
S1 0.0064(6) 0.0091(6) 0.0084(6) -0.0019(5) 0.0037(5) -0.0012(5)
S2 0.0082(6) 0.0067(6) 0.0083(6) 0.0000(5) 0.0026(5) -0.0021(5)
S3 0.0084(6) 0.0087(6) 0.0039(6) -0.0002(5) 0.0004(5) -0.0020(5)
S4 0.0073(6) 0.0064(6) 0.0058(6) -0.0003(5) 0.0024(5) 0.0004(5)
S5 0.0047(6) 0.0105(6) 0.0068(6) 0.0008(5) 0.0001(5) -0.0001(5)
S6 0.0061(7) 0.0083(6) 0.0051(6) 0.0008(5) 0.0016(5) 0.0018(5)
S7 0.0053(6) 0.0058(6) 0.0048(6) 0.0009(4) 0.0016(5) 0.0010(5)
S8 0.0059(6) 0.0087(6) 0.0061(6) -0.0020(5) 0.0014(5) 0.0001(5)
S9 0.0098(7) 0.0073(6) 0.0112(6) 0.0014(5) 0.0048(6) 0.0018(5)
S10 0.0044(6) 0.0075(6) 0.0083(6) 0.0010(5) 0.0003(5) 0.0005(5)
S11 0.0079(7) 0.0114(7) 0.0055(6) -0.0014(5) 0.0016(5) -0.0025(5)

loop_
_atom_type_symbol
_atom_type_description
_atom_type_scat_dispersion_real
_atom_type_scat_dispersion_imag
_atom_type_scat_source
S S 0.1246 0.1234 'International Tables Vol C Tables 4.2.6.8 and 6.1.1.4'
K K 0.2009 0.2494 'International Tables Vol C Tables 4.2.6.8 and 6.1.1.4'
As As 0.0499 2.0058 'International Tables Vol C Tables 4.2.6.8 and 6.1.1.4'
Ta Ta -0.7052 6.5227 'International Tables Vol C Tables 4.2.6.8 and 6.1.1.4'

loop_
_geom_angle_atom_site_label_1
_geom_angle_atom_site_label_2
_geom_angle_atom_site_label_3
_geom_angle
_geom_angle_site_symmetry_1
_geom_angle_site_symmetry_3
_geom_angle_publ_flag
S2 K1 S3 171.66(7) 3_445 4_465 ?
S2 K1 S10 67.74(5) 3_445 4_565 ?
S3 K1 S10 104.22(6) 4_465 4_565 ?
S2 K1 S2 105.72(6) 3_445 4_465 ?
S3 K1 S2 68.99(4) 4_465 4_465 ?
S10 K1 S2 74.45(5) 4_565 4_465 ?
S2 K1 As 117.81(5) 3_445 . ?
S3 K1 As 68.96(4) 4_465 . ?
S10 K1 As 132.24(6) 4_565 . ?
S2 K1 As 134.77(5) 4_465 . ?
S2 K1 S9 104.79(5) 3_445 2_565 ?
S3 K1 S9 81.38(5) 4_465 2_565 ?
S10 K1 S9 153.22(6) 4_565 2_565 ?
S2 K1 S9 83.63(5) 4_465 2_565 ?
As K1 S9 74.41(4) . 2_565 ?
S2 K1 S4 64.50(4) 3_445 2_565 ?
S3 K1 S4 123.57(6) 4_465 2_565 ?
S10 K1 S4 132.21(5) 4_565 2_565 ?
S2 K1 S4 120.10(6) 4_465 2_565 ?
As K1 S4 72.48(4) . 2_565 ?
S9 K1 S4 49.13(4) 2_565 2_565 ?
S2 K1 S9 82.60(5) 3_445 . ?
S3 K1 S9 102.86(5) 4_465 . ?
S10 K1 S9 110.33(5) 4_565 . ?
S2 K1 S9 171.62(6) 4_465 . ?
As K1 S9 36.97(3) . . ?
S9 K1 S9 93.41(5) 2_565 . ?
S4 K1 S9 62.25(4) 2_565 . ?
S2 K1 S6 63.30(4) 3_445 2_565 ?
S3 K1 S6 118.62(6) 4_465 2_565 ?
S10 K1 S6 104.94(5) 4_565 2_565 ?
S2 K1 S6 68.78(4) 4_465 2_565 ?
As K1 S6 120.02(5) . 2_565 ?
S9 K1 S6 51.64(4) 2_565 2_565 ?
S4 K1 S6 53.83(4) 2_565 2_565 ?
S9 K1 S6 115.33(5) . 2_565 ?
S2 K1 Ta1 33.29(3) 3_445 3_445 ?
S3 K1 Ta1 152.12(6) 4_465 3_445 ?
S10 K1 Ta1 97.41(4) 4_565 3_445 ?
S2 K1 Ta1 100.89(4) 4_465 3_445 ?
As K1 Ta1 108.52(4) . 3_445 ?
S9 K1 Ta1 71.51(4) 2_565 3_445 ?
S4 K1 Ta1 38.07(3) 2_565 3_445 ?
S9 K1 Ta1 85.51(4) . 3_445 ?
S6 K1 Ta1 36.91(3) 2_565 3_445 ?
S2 K1 K2 54.62(4) 3_445 3_545 ?
S3 K1 K2 119.36(5) 4_465 3_545 ?
S10 K1 K2 54.60(4) 4_565 3_545 ?
S2 K1 K2 51.23(4) 4_465 3_545 ?
As K1 K2 169.38(5) . 3_545 ?
S9 K1 K2 99.55(5) 2_565 3_545 ?
S4 K1 K2 96.94(5) 2_565 3_545 ?
S9 K1 K2 137.13(5) . 3_545 ?
S6 K1 K2 51.09(4) 2_565 3_545 ?
Ta1 K1 K2 60.96(3) 3_445 3_545 ?
S2 K1 Ta1 136.23(5) 3_445 4_465 ?
S3 K1 Ta1 37.22(3) 4_465 4_465 ?
S10 K1 Ta1 82.67(4) 4_565 4_465 ?
S2 K1 Ta1 32.73(3) 4_465 4_465 ?
As K1 Ta1 105.95(4) . 4_465 ?
S9 K1 Ta1 87.16(4) 2_565 4_465 ?
S4 K1 Ta1 135.76(5) 2_565 4_465 ?
S9 K1 Ta1 139.54(5) . 4_465 ?
S6 K1 Ta1 96.48(4) 2_565 4_465 ?
Ta1 K1 Ta1 132.09(4) 3_445 4_465 ?
K2 K1 Ta1 82.13(3) 3_545 4_465 ?
S8 K2 S2 114.50(5) 2_575 2_475 ?
S8 K2 S3 70.70(5) 2_575 4_465 ?
S2 K2 S3 147.45(6) 2_475 4_465 ?
S8 K2 S5 135.23(6) 2_575 . ?
S2 K2 S5 110.00(5) 2_475 . ?
S3 K2 S5 69.35(5) 4_465 . ?
S8 K2 S7 59.47(4) 2_575 1_556 ?
S2 K2 S7 99.80(5) 2_475 1_556 ?
S3 K2 S7 53.41(4) 4_465 1_556 ?
S5 K2 S7 108.65(5) . 1_556 ?
S8 K2 S6 169.49(6) 2_575 4_465 ?
S2 K2 S6 74.69(5) 2_475 4_465 ?
S3 K2 S6 104.59(5) 4_465 4_465 ?
S5 K2 S6 36.80(4) . 4_465 ?
S7 K2 S6 125.82(5) 1_556 4_465 ?
S8 K2 S2 106.28(5) 2_575 1_455 ?
S2 K2 S2 101.74(6) 2_475 1_455 ?
S3 K2 S2 107.48(5) 4_465 1_455 ?
S5 K2 S2 68.28(4) . 1_455 ?
S7 K2 S2 157.88(6) 1_556 1_455 ?
S6 K2 S2 65.62(4) 4_465 1_455 ?
S8 K2 S10 122.23(6) 2_575 1_556 ?
S2 K2 S10 64.74(4) 2_475 1_556 ?
S3 K2 S10 85.02(5) 4_465 1_556 ?
S5 K2 S10 73.22(4) . 1_556 ?
S7 K2 S10 63.88(4) 1_556 1_556 ?
S6 K2 S10 65.53(4) 4_465 1_556 ?
S2 K2 S10 131.15(5) 1_455 1_556 ?
S8 K2 S10 69.41(4) 2_575 2_575 ?
S2 K2 S10 73.14(5) 2_475 2_575 ?
S3 K2 S10 133.45(5) 4_465 2_575 ?
S5 K2 S10 130.68(6) . 2_575 ?
S7 K2 S10 119.46(5) 1_556 2_575 ?
S6 K2 S10 110.35(5) 4_465 2_575 ?
S2 K2 S10 63.16(4) 1_455 2_575 ?
S10 K2 S10 137.30(5) 1_556 2_575 ?
S8 K2 S11 53.04(4) 2_575 2_575 ?
S2 K2 S11 61.84(4) 2_475 2_575 ?
S3 K2 S11 111.21(5) 4_465 2_575 ?
S5 K2 S11 166.59(5) . 2_575 ?
S7 K2 S11 64.70(4) 1_556 2_575 ?
S6 K2 S11 136.51(5) 4_465 2_575 ?
S2 K2 S11 122.49(5) 1_455 2_575 ?
S10 K2 S11 93.41(5) 1_556 2_575 ?
S10 K2 S11 59.33(4) 2_575 2_575 ?
S8 K2 Ta2 38.17(3) 2_575 2_575 ?
S2 K2 Ta2 84.91(4) 2_475 2_575 ?
S3 K2 Ta2 108.54(4) 4_465 2_575 ?
S5 K2 Ta2 155.74(5) . 2_575 ?
S7 K2 Ta2 86.52(4) 1_556 2_575 ?
S6 K2 Ta2 143.78(5) 4_465 2_575 ?
S2 K2 Ta2 90.45(4) 1_455 2_575 ?
S10 K2 Ta2 131.04(5) 1_556 2_575 ?
S10 K2 Ta2 33.86(3) 2_575 2_575 ?
S11 K2 Ta2 37.64(3) 2_575 2_575 ?
S8 K2 K1 120.27(5) 2_575 3_455 ?
S2 K2 K1 52.75(4) 2_475 3_455 ?
S3 K2 K1 154.88(5) 4_465 3_455 ?
S5 K2 K1 90.51(5) . 3_455 ?
S7 K2 K1 151.44(5) 1_556 3_455 ?
S6 K2 K1 60.32(4) 4_465 3_455 ?
S2 K2 K1 49.11(4) 1_455 3_455 ?
S10 K2 K1 103.93(5) 1_556 3_455 ?
S10 K2 K1 50.86(4) 2_575 3_455 ?
S11 K2 K1 91.90(4) 2_575 3_455 ?
Ta2 K2 K1 83.49(3) 2_575 3_455 ?
S1 K3 S1 134.85(6) . 2_564 ?
S1 K3 S10 67.18(4) . . ?
S1 K3 S10 150.30(6) 2_564 . ?
S1 K3 S5 139.34(6) . 1_554 ?
S1 K3 S5 85.13(5) 2_564 1_554 ?
S10 K3 S5 72.87(5) . 1_554 ?
S1 K3 S8 132.59(6) . 4_464 ?
S1 K3 S8 63.89(4) 2_564 4_464 ?
S10 K3 S8 119.86(6) . 4_464 ?
S5 K3 S8 63.94(4) 1_554 4_464 ?
S1 K3 S7 91.00(5) . 3_445 ?
S1 K3 S7 62.75(4) 2_564 3_445 ?
S10 K3 S7 146.13(6) . 3_445 ?
S5 K3 S7 119.96(5) 1_554 3_445 ?
S8 K3 S7 56.64(4) 4_464 3_445 ?
S1 K3 S9 61.23(4) . . ?
S1 K3 S9 104.94(6) 2_564 . ?
S10 K3 S9 65.13(4) . . ?
S5 K3 S9 108.14(6) 1_554 . ?
S8 K3 S9 165.90(6) 4_464 . ?
S7 K3 S9 127.71(6) 3_445 . ?
S1 K3 S6 114.54(5) . 4_464 ?
S1 K3 S6 108.80(5) 2_564 4_464 ?
S10 K3 S6 62.37(4) . 4_464 ?
S5 K3 S6 34.27(4) 1_554 4_464 ?
S8 K3 S6 58.22(4) 4_464 4_464 ?
S7 K3 S6 109.04(5) 3_445 4_464 ?
S9 K3 S6 122.46(5) . 4_464 ?
S1 K3 As 117.84(5) . 2_564 ?
S1 K3 As 35.98(3) 2_564 2_564 ?
S10 K3 As 122.20(5) . 2_564 ?
S5 K3 As 89.57(4) 1_554 2_564 ?
S8 K3 As 97.89(4) 4_464 2_564 ?
S7 K3 As 90.51(4) 3_445 2_564 ?
S9 K3 As 69.66(4) . 2_564 ?
S6 K3 As 123.27(4) 4_464 2_564 ?
S1 K3 K1 62.02(4) . 4_464 ?
S1 K3 K1 155.04(5) 2_564 4_464 ?
S10 K3 K1 42.97(4) . 4_464 ?
S5 K3 K1 83.73(4) 1_554 4_464 ?
S8 K3 K1 91.16(5) 4_464 4_464 ?
S7 K3 K1 104.41(5) 3_445 4_464 ?
S9 K3 K1 99.74(4) . 4_464 ?
S6 K3 K1 52.80(3) 4_464 4_464 ?
As K3 K1 165.06(4) 2_564 4_464 ?
S2 Ta1 S5 106.16(6) . 1_655 ?
S2 Ta1 S6 102.19(5) . 4_565 ?
S5 Ta1 S6 50.41(5) 1_655 4_565 ?
S2 Ta1 S3 102.68(5) . . ?
S5 Ta1 S3 150.28(5) 1_655 . ?
S6 Ta1 S3 129.15(5) 4_565 . ?
S2 Ta1 S1 95.78(5) . 1_655 ?
S5 Ta1 S1 87.19(5) 1_655 1_655 ?
S6 Ta1 S1 137.00(5) 4_565 1_655 ?
S3 Ta1 S1 82.91(5) . 1_655 ?
S2 Ta1 S4 98.65(5) . 4_565 ?
S5 Ta1 S4 130.80(5) 1_655 4_565 ?
S6 Ta1 S4 83.45(5) 4_565 4_565 ?
S3 Ta1 S4 49.40(5) . 4_565 ?
S1 Ta1 S4 132.09(5) 1_655 4_565 ?
S2 Ta1 S7 171.57(5) . 4_565 ?
S5 Ta1 S7 82.26(5) 1_655 4_565 ?
S6 Ta1 S7 82.85(5) 4_565 4_565 ?
S3 Ta1 S7 69.00(5) . 4_565 ?
S1 Ta1 S7 84.76(4) 1_655 4_565 ?
S4 Ta1 S7 75.03(5) 4_565 4_565 ?
S2 Ta1 K1 50.86(4) . 3 ?
S5 Ta1 K1 104.81(4) 1_655 3 ?
S6 Ta1 K1 65.78(4) 4_565 3 ?
S3 Ta1 K1 98.80(4) . 3 ?
S1 Ta1 K1 146.34(4) 1_655 3 ?
S4 Ta1 K1 61.02(4) 4_565 3 ?
S7 Ta1 K1 127.47(4) 4_565 3 ?
S2 Ta1 K2 55.89(5) . 1_655 ?
S5 Ta1 K2 53.71(4) 1_655 1_655 ?
S6 Ta1 K2 55.46(4) 4_565 1_655 ?
S3 Ta1 K2 155.70(4) . 1_655 ?
S1 Ta1 K2 108.61(4) 1_655 1_655 ?
S4 Ta1 K2 117.31(4) 4_565 1_655 ?
S7 Ta1 K2 131.87(4) 4_565 1_655 ?
K1 Ta1 K2 59.60(3) 3 1_655 ?
S2 Ta1 K1 53.65(5) . 4_564 ?
S5 Ta1 K1 152.28(4) 1_655 4_564 ?
S6 Ta1 K1 143.42(4) 4_565 4_564 ?
S3 Ta1 K1 50.82(4) . 4_564 ?
S1 Ta1 K1 77.51(4) 1_655 4_564 ?
S4 Ta1 K1 75.18(4) 4_565 4_564 ?
S7 Ta1 K1 118.55(4) 4_565 4_564 ?
K1 Ta1 K1 77.875(16) 3 4_564 ?
K2 Ta1 K1 109.52(3) 1_655 4_564 ?
S10 Ta2 S8 107.40(5) . . ?
S10 Ta2 S7 99.03(5) . . ?
S8 Ta2 S7 49.68(5) . . ?
S10 Ta2 S11 97.38(5) . . ?
S8 Ta2 S11 78.44(5) . . ?
S7 Ta2 S11 128.10(5) . . ?
S10 Ta2 S9 101.50(5) . . ?
S8 Ta2 S9 145.55(5) . . ?
S7 Ta2 S9 142.59(5) . . ?
S11 Ta2 S9 79.64(5) . . ?
S10 Ta2 S4 94.62(5) . . ?
S8 Ta2 S4 125.06(5) . . ?
S7 Ta2 S4 78.00(5) . . ?
S11 Ta2 S4 148.54(5) . . ?
S9 Ta2 S4 69.50(5) . . ?
S10 Ta2 S6 169.06(5) . . ?
S8 Ta2 S6 81.41(5) . . ?
S7 Ta2 S6 81.59(5) . . ?
S11 Ta2 S6 90.66(5) . . ?
S9 Ta2 S6 72.58(5) . . ?
S4 Ta2 S6 74.78(5) . . ?
S10 Ta2 K2 58.96(4) . 2_574 ?
S8 Ta2 K2 53.70(4) . 2_574 ?
S7 Ta2 K2 81.70(4) . 2_574 ?
S11 Ta2 K2 65.88(4) . 2_574 ?
S9 Ta2 K2 135.70(4) . 2_574 ?
S4 Ta2 K2 143.44(4) . 2_574 ?
S6 Ta2 K2 131.65(4) . 2_574 ?
S11 As S1 111.15(6) . . ?
S11 As S9 90.92(6) . . ?
S1 As S9 98.09(6) . . ?
S11 As K1 84.10(5) . . ?
S1 As K1 164.74(5) . . ?
S9 As K1 80.74(5) . . ?
S11 As K3 163.66(5) . 2_565 ?
S1 As K3 61.15(5) . 2_565 ?
S9 As K3 104.19(5) . 2_565 ?
K1 As K3 104.21(4) . 2_565 ?
As S1 Ta1 106.66(6) . 1_455 ?
As S1 K3 104.77(6) . . ?
Ta1 S1 K3 141.62(7) 1_455 . ?
As S1 K3 82.87(5) . 2_565 ?
Ta1 S1 K3 101.15(5) 1_455 2_565 ?
K3 S1 K3 104.11(4) . 2_565 ?
Ta1 S2 K1 95.86(6) . 3 ?
Ta1 S2 K2 155.62(6) . 2_674 ?
K1 S2 K2 108.05(5) 3 2_674 ?
Ta1 S2 K1 93.62(6) . 4_564 ?
K1 S2 K1 104.74(6) 3 4_564 ?
K2 S2 K1 76.01(5) 2_674 4_564 ?
Ta1 S2 K2 91.21(5) . 1_655 ?
K1 S2 K2 76.26(5) 3 1_655 ?
K2 S2 K2 98.93(5) 2_674 1_655 ?
K1 S2 K2 174.93(6) 4_564 1_655 ?
S4 S3 Ta1 66.10(6) 4_565 . ?
S4 S3 K1 104.76(8) 4_565 4_564 ?
Ta1 S3 K1 91.95(5) . 4_564 ?
S4 S3 K2 98.57(7) 4_565 4_564 ?
Ta1 S3 K2 124.19(6) . 4_564 ?
K1 S3 K2 142.81(6) 4_564 4_564 ?
S3 S4 Ta1 64.49(6) 4_464 4_464 ?
S3 S4 Ta2 111.30(7) 4_464 . ?
Ta1 S4 Ta2 86.84(5) 4_464 . ?
S3 S4 K1 124.07(7) 4_464 2_564 ?
Ta1 S4 K1 80.91(5) 4_464 2_564 ?
Ta2 S4 K1 108.93(5) . 2_564 ?
S6 S5 Ta1 65.11(6) 4_465 1_455 ?
S6 S5 K2 73.55(6) 4_465 . ?
Ta1 S5 K2 89.20(5) 1_455 . ?
S6 S5 K3 81.52(7) 4_465 1_556 ?
Ta1 S5 K3 136.50(6) 1_455 1_556 ?
K2 S5 K3 108.01(5) . 1_556 ?
S5 S6 Ta1 64.47(6) 4_564 4_464 ?
S5 S6 Ta2 114.39(7) 4_564 . ?
Ta1 S6 Ta2 83.48(5) 4_464 . ?
S5 S6 K2 69.65(6) 4_564 4_564 ?
Ta1 S6 K2 87.27(5) 4_464 4_564 ?
Ta2 S6 K2 166.60(6) . 4_564 ?
S5 S6 K3 64.20(6) 4_564 4_565 ?
Ta1 S6 K3 121.70(5) 4_464 4_565 ?
Ta2 S6 K3 93.86(5) . 4_565 ?
K2 S6 K3 99.26(5) 4_564 4_565 ?
S5 S6 K1 123.57(7) 4_564 2_564 ?
Ta1 S6 K1 77.31(4) 4_464 2_564 ?
Ta2 S6 K1 99.81(5) . 2_564 ?
K2 S6 K1 68.59(4) 4_564 2_564 ?
K3 S6 K1 157.96(5) 4_565 2_564 ?
S8 S7 Ta2 64.86(6) . . ?
S8 S7 Ta1 115.46(7) . 4_464 ?
Ta2 S7 Ta1 85.08(4) . 4_464 ?
S8 S7 K2 124.00(7) . 1_554 ?
Ta2 S7 K2 94.03(5) . 1_554 ?
Ta1 S7 K2 113.20(5) 4_464 1_554 ?
S8 S7 K3 86.22(6) . 3 ?
Ta2 S7 K3 146.64(6) . 3 ?
Ta1 S7 K3 93.46(5) 4_464 3 ?
K2 S7 K3 116.78(5) 1_554 3 ?
S7 S8 Ta2 65.46(6) . . ?
S7 S8 K2 109.87(7) . 2_574 ?
Ta2 S8 K2 88.14(5) . 2_574 ?
S7 S8 K3 127.02(7) . 4_565 ?
Ta2 S8 K3 109.41(6) . 4_565 ?
K2 S8 K3 122.90(6) 2_574 4_565 ?
As S9 Ta2 89.89(5) . . ?
As S9 K3 95.90(6) . . ?
Ta2 S9 K3 89.28(5) . . ?
As S9 K1 147.70(7) . 2_564 ?
Ta2 S9 K1 112.23(5) . 2_564 ?
K3 S9 K1 107.15(5) . 2_564 ?
As S9 K1 62.29(5) . . ?
Ta2 S9 K1 103.41(5) . . ?
K3 S9 K1 154.21(6) . . ?
K1 S9 K1 88.95(5) 2_564 . ?
Ta2 S10 K1 154.43(7) . 4_464 ?
Ta2 S10 K3 98.66(6) . . ?
K1 S10 K3 92.15(5) 4_464 . ?
Ta2 S10 K2 97.42(5) . 1_554 ?
K1 S10 K2 101.87(5) 4_464 1_554 ?
K3 S10 K2 105.68(5) . 1_554 ?
Ta2 S10 K2 87.18(5) . 2_574 ?
K1 S10 K2 74.53(5) 4_464 2_574 ?
K3 S10 K2 157.16(6) . 2_574 ?
K2 S10 K2 95.32(4) 1_554 2_574 ?
As S11 Ta2 92.00(6) . . ?
As S11 K2 130.90(7) . 2_574 ?
Ta2 S11 K2 76.49(4) . 2_574 ?

loop_
_geom_bond_atom_site_label_1
_geom_bond_atom_site_label_2
_geom_bond_distance
_geom_bond_site_symmetry_2
_geom_bond_publ_flag
K1 S2 3.122(2) 3_445 ?
K1 S3 3.163(2) 4_465 ?
K1 S10 3.229(2) 4_565 ?
K1 S2 3.291(2) 4_465 ?
K1 As 3.3445(16) . ?
K1 S9 3.520(2) 2_565 ?
K1 S4 3.548(2) 2_565 ?
K1 S9 3.729(2) . ?
K1 S6 3.744(2) 2_565 ?
K1 Ta1 4.0050(14) 3_445 ?
K1 K2 4.0119(19) 3_545 ?
K1 Ta1 4.0785(14) 4_465 ?
K2 S8 3.189(2) 2_575 ?
K2 S2 3.2236(19) 2_475 ?
K2 S3 3.263(2) 4_465 ?
K2 S5 3.278(2) . ?
K2 S7 3.326(2) 1_556 ?
K2 S6 3.353(2) 4_465 ?
K2 S2 3.368(2) 1_455 ?
K2 S10 3.3848(19) 1_556 ?
K2 S10 3.393(2) 2_575 ?
K2 S11 3.713(2) 2_575 ?
K2 Ta2 3.9553(13) 2_575 ?
K2 K1 4.0119(19) 3_455 ?
K3 S1 3.196(2) . ?
K3 S1 3.338(2) 2_564 ?
K3 S10 3.343(2) . ?
K3 S5 3.349(2) 1_554 ?
K3 S8 3.373(2) 4_464 ?
K3 S7 3.442(2) 3_445 ?
K3 S9 3.477(2) . ?
K3 S6 3.679(2) 4_464 ?
K3 As 3.7816(16) 2_564 ?
K3 K1 4.734(2) 4_464 ?
Ta1 S2 2.2097(14) . ?
Ta1 S5 2.4526(16) 1_655 ?
Ta1 S6 2.4655(15) 4_565 ?
Ta1 S3 2.4687(15) . ?
Ta1 S1 2.4860(14) 1_655 ?
Ta1 S4 2.5008(15) 4_565 ?
Ta1 S7 2.7456(14) 4_565 ?
Ta1 K1 4.0050(15) 3 ?
Ta1 K2 4.0665(14) 1_655 ?
Ta1 K1 4.0785(14) 4_564 ?
Ta2 S10 2.2061(15) . ?
Ta2 S8 2.4454(15) . ?
Ta2 S7 2.4574(14) . ?
Ta2 S11 2.4840(15) . ?
Ta2 S9 2.5290(15) . ?
Ta2 S4 2.6248(14) . ?
Ta2 S6 2.8133(16) . ?
Ta2 K2 3.9553(13) 2_574 ?
As S11 2.2318(17) . ?
As S1 2.2389(16) . ?
As S9 2.2722(16) . ?
As K3 3.7816(16) 2_565 ?
S1 Ta1 2.4860(14) 1_455 ?
S1 K3 3.338(2) 2_565 ?
S2 K1 3.122(2) 3 ?
S2 K2 3.2236(19) 2_674 ?
S2 K1 3.291(2) 4_564 ?
S2 K2 3.368(2) 1_655 ?
S3 S4 2.077(2) 4_565 ?
S3 K1 3.163(2) 4_564 ?
S3 K2 3.263(2) 4_564 ?
S4 S3 2.077(2) 4_464 ?
S4 Ta1 2.5007(15) 4_464 ?
S4 K1 3.548(2) 2_564 ?
S5 S6 2.095(2) 4_465 ?
S5 Ta1 2.4526(16) 1_455 ?
S5 K3 3.349(2) 1_556 ?
S6 S5 2.095(2) 4_564 ?
S6 Ta1 2.4655(15) 4_464 ?
S6 K2 3.353(2) 4_564 ?
S6 K3 3.679(2) 4_565 ?
S6 K1 3.744(2) 2_564 ?
S7 S8 2.059(2) . ?
S7 Ta1 2.7456(14) 4_464 ?
S7 K2 3.326(2) 1_554 ?
S7 K3 3.442(2) 3 ?
S8 K2 3.189(2) 2_574 ?
S8 K3 3.373(2) 4_565 ?
S9 K1 3.520(2) 2_564 ?
S10 K1 3.229(2) 4_464 ?
S10 K2 3.3848(19) 1_554 ?
S10 K2 3.393(2) 2_574 ?
S11 K2 3.713(2) 2_574 ?
